data_7249479
loop_
_publ_author_name
'Boruah, Tribani'
'Ishizeki, Ren'
'Roldan, Alberto'
'Melen, Rebecca L.'
'Wirth, Thomas'

_publ_section_title
;
 Flow electrosynthesis of phosphinamides and phosphoramidates through P--N
 coupling
;
_journal_issue 23
_journal_name_full 'Green Chemistry'
_journal_page_first 11722
_journal_page_last 11727
_journal_paper_doi 10.1039/D4GC04450A
_journal_volume 26
_journal_year 2024
_chemical_formula_sum 'C18 H15 O2 P'
_chemical_formula_weight 294.27
_space_group_crystal_system monoclinic
_space_group_IT_number 14
_space_group_name_Hall '-P 2yn'
_space_group_name_H-M_alt 'P 1 21/n 1'
_atom_sites_solution_hydrogens geom
_audit_creation_method SHELXL-2019/3
_audit_update_record
;
2024-07-03 deposited with the CCDC.	2024-10-18 downloaded from the CCDC.
;
_cell_angle_alpha 90
_cell_angle_beta 93.665(3)
_cell_angle_gamma 90
_cell_formula_units_Z 4
_cell_length_a 9.2605(4)
_cell_length_b 11.3986(5)
_cell_length_c 14.1564(5)
_cell_measurement_reflns_used 5606
_cell_measurement_temperature 200(2)
_cell_measurement_theta_max 28.7700
_cell_measurement_theta_min 3.5530
_cell_volume 1491.25(11)
_computing_cell_refinement 'CrysAlisPro 1.171.42.90a (Rigaku OD, 2023)'
_computing_data_collection 'CrysAlisPro 1.171.42.90a (Rigaku OD, 2023)'
_computing_data_reduction 'CrysAlisPro 1.171.42.90a (Rigaku OD, 2023)'
_computing_structure_refinement 'SHELXL-2019/2 (Sheldrick, 2019)'
_computing_structure_solution SHELXT
_diffrn_ambient_temperature 200(2)
_diffrn_measured_fraction_theta_full 0.997
_diffrn_measured_fraction_theta_max 0.863
_diffrn_measurement_device_type 'SuperNova, Dual, Cu at home/near, Atlas'
_diffrn_measurement_method '\w scans'
_diffrn_radiation_type MoK\a
_diffrn_radiation_wavelength 0.71073
_diffrn_reflns_av_R_equivalents 0.0301
_diffrn_reflns_av_unetI/netI 0.0320
_diffrn_reflns_Laue_measured_fraction_full 0.997
_diffrn_reflns_Laue_measured_fraction_max 0.863
_diffrn_reflns_limit_h_max 8
_diffrn_reflns_limit_h_min -11
_diffrn_reflns_limit_k_max 14
_diffrn_reflns_limit_k_min -15
_diffrn_reflns_limit_l_max 18
_diffrn_reflns_limit_l_min -19
_diffrn_reflns_number 13775
_diffrn_reflns_point_group_measured_fraction_full 0.997
_diffrn_reflns_point_group_measured_fraction_max 0.863
_diffrn_reflns_theta_full 25.242
_diffrn_reflns_theta_max 29.780
_diffrn_reflns_theta_min 3.393
_exptl_absorpt_coefficient_mu 0.185
_exptl_absorpt_correction_T_max 1.000
_exptl_absorpt_correction_T_min 0.346
_exptl_absorpt_correction_type gaussian
_exptl_absorpt_process_details
;
CrysAlisPro 1.171.42.90a (Rigaku Oxford Diffraction, 2023)
Numerical absorption correction based on gaussian integration over
a multifaceted crystal model
Empirical absorption correction using spherical harmonics,
implemented in SCALE3 ABSPACK scaling algorithm.
;
_exptl_crystal_colour colourless
_exptl_crystal_density_diffrn 1.311
_exptl_crystal_description needle
_exptl_crystal_F_000 616
_exptl_crystal_size_max 0.700
_exptl_crystal_size_mid 0.270
_exptl_crystal_size_min 0.100
_refine_diff_density_max 1.392
_refine_diff_density_min -0.460
_refine_diff_density_rms 0.065
_refine_ls_extinction_method none
_refine_ls_goodness_of_fit_ref 1.069
_refine_ls_hydrogen_treatment constr
_refine_ls_matrix_type full
_refine_ls_number_parameters 190
_refine_ls_number_reflns 3683
_refine_ls_number_restraints 0
_refine_ls_restrained_S_all 1.069
_refine_ls_R_factor_all 0.0775
_refine_ls_R_factor_gt 0.0570
_refine_ls_shift/su_max 0.000
_refine_ls_shift/su_mean 0.000
_refine_ls_structure_factor_coef Fsqd
_refine_ls_weighting_details 'w=1/[\s^2^(Fo^2^)+(0.0558P)^2^+1.8766P] where P=(Fo^2^+2Fc^2^)/3'
_refine_ls_weighting_scheme calc
_refine_ls_wR_factor_gt 0.1411
_refine_ls_wR_factor_ref 0.1550
_reflns_Friedel_coverage 0.000
_reflns_number_gt 2819
_reflns_number_total 3683
_reflns_threshold_expression 'I > 2\s(I)'
_cod_data_source_file d4gc04450a2.cif
_cod_data_source_block rm2383
_cod_depositor_comments 'Adding full bibliography for 7249476--7249480.cif.'
_cod_original_sg_symbol_H-M 'P 21/n'
_cod_database_code 7249479
_shelx_shelxl_version_number 2019/3
_shelx_space_group_comment
;
The symmetry employed for this shelxl refinement is uniquely defined
by the following loop, which should always be used as a source of
symmetry information in preference to the above space-group names.
They are only intended as comments.
;
_shelx_estimated_absorpt_t_min 0.881
_shelx_estimated_absorpt_t_max 0.982

loop_
_space_group_symop_operation_xyz
'x, y, z'
'-x+1/2, y+1/2, -z+1/2'
'-x, -y, -z'
'x-1/2, -y-1/2, z-1/2'

loop_
_atom_site_label
_atom_site_type_symbol
_atom_site_fract_x
_atom_site_fract_y
_atom_site_fract_z
_atom_site_U_iso_or_equiv
_atom_site_adp_type
_atom_site_occupancy
_atom_site_site_symmetry_order
_atom_site_calc_flag
_atom_site_refinement_flags_posn
_atom_site_refinement_flags_adp
_atom_site_refinement_flags_occupancy
_atom_site_disorder_assembly
_atom_site_disorder_group
C1 C 0.8657(2) 0.31837(19) 0.36765(15) 0.0238(4) Uani 1 1 d . . . . .
C2 C 0.8893(2) 0.2043(2) 0.33675(16) 0.0274(5) Uani 1 1 d . . . . .
H2 H 0.844399 0.178060 0.278323 0.033 Uiso 1 1 calc R U . . .
C3 C 0.9780(3) 0.1292(2) 0.39106(18) 0.0340(5) Uani 1 1 d . . . . .
H3 H 0.994003 0.051495 0.369853 0.041 Uiso 1 1 calc R U . . .
C4 C 1.0434(3) 0.1675(2) 0.47652(19) 0.0381(6) Uani 1 1 d . . . . .
H4 H 1.105178 0.116082 0.513195 0.046 Uiso 1 1 calc R U . . .
C5 C 1.0194(3) 0.2798(3) 0.50860(18) 0.0386(6) Uani 1 1 d . . . . .
H5 H 1.063624 0.305281 0.567443 0.046 Uiso 1 1 calc R U . . .
C6 C 0.9303(3) 0.3552(2) 0.45442(16) 0.0308(5) Uani 1 1 d . . . . .
H6 H 0.913145 0.432298 0.476529 0.037 Uiso 1 1 calc R U . . .
C7 C 0.5663(2) 0.3900(2) 0.30891(17) 0.0298(5) Uani 1 1 d . . . . .
C8 C 0.4844(3) 0.4670(3) 0.3593(2) 0.0486(7) Uani 1 1 d . . . . .
H8 H 0.527674 0.534797 0.388081 0.058 Uiso 1 1 calc R U . . .
C9 C 0.3384(4) 0.4440(3) 0.3673(3) 0.0607(9) Uani 1 1 d . . . . .
H9 H 0.281984 0.496384 0.401822 0.073 Uiso 1 1 calc R U . . .
C10 C 0.2750(3) 0.3469(3) 0.3260(2) 0.0555(9) Uani 1 1 d . . . . .
H10 H 0.175075 0.332223 0.332285 0.067 Uiso 1 1 calc R U . . .
C11 C 0.3552(3) 0.2705(3) 0.2754(2) 0.0491(7) Uani 1 1 d . . . . .
H11 H 0.310604 0.203571 0.246118 0.059 Uiso 1 1 calc R U . . .
C12 C 0.5022(3) 0.2914(3) 0.26736(18) 0.0374(6) Uani 1 1 d . . . . .
H12 H 0.558278 0.238082 0.233394 0.045 Uiso 1 1 calc R U . . .
C13 C 0.9019(2) 0.3855(2) 0.14852(16) 0.0285(5) Uani 1 1 d . . . . .
C14 C 0.9229(3) 0.2905(3) 0.09161(19) 0.0396(6) Uani 1 1 d . . . . .
H14 H 0.853627 0.229015 0.086221 0.047 Uiso 1 1 calc R U . . .
C15 C 1.0473(4) 0.2859(3) 0.0420(2) 0.0512(8) Uani 1 1 d . . . . .
H15 H 1.062865 0.221053 0.001810 0.061 Uiso 1 1 calc R U . . .
C16 C 1.1480(3) 0.3744(3) 0.0505(2) 0.0506(8) Uani 1 1 d . . . . .
H16 H 1.233767 0.370039 0.017268 0.061 Uiso 1 1 calc R U . . .
C17 C 1.1243(3) 0.4685(3) 0.1071(2) 0.0519(8) Uani 1 1 d . . . . .
H17 H 1.193657 0.529936 0.112568 0.062 Uiso 1 1 calc R U . . .
C18 C 0.9998(3) 0.4756(3) 0.1567(2) 0.0433(7) Uani 1 1 d . . . . .
H18 H 0.982922 0.541615 0.195406 0.052 Uiso 1 1 calc R U . . .
O1 O 0.79344(19) 0.54425(15) 0.32824(13) 0.0357(4) Uani 1 1 d . . . . .
O2 O 0.76898(17) 0.38831(15) 0.19234(11) 0.0297(4) Uani 1 1 d . . . . .
P1 P 0.75509(6) 0.42267(5) 0.30090(4) 0.02658(17) Uani 1 1 d . . . . .

loop_
_atom_site_aniso_label
_atom_site_aniso_U_11
_atom_site_aniso_U_22
_atom_site_aniso_U_33
_atom_site_aniso_U_23
_atom_site_aniso_U_13
_atom_site_aniso_U_12
C1 0.0201(10) 0.0263(11) 0.0251(11) 0.0009(8) 0.0021(8) -0.0017(8)
C2 0.0273(11) 0.0273(12) 0.0273(11) 0.0003(9) 0.0003(8) -0.0013(9)
C3 0.0340(13) 0.0263(12) 0.0417(14) 0.0049(10) 0.0019(10) 0.0018(10)
C4 0.0292(13) 0.0447(15) 0.0395(14) 0.0127(12) -0.0048(10) -0.0009(11)
C5 0.0356(14) 0.0514(17) 0.0276(12) 0.0027(11) -0.0058(10) -0.0076(12)
C6 0.0308(12) 0.0339(13) 0.0279(12) -0.0052(9) 0.0021(9) -0.0036(10)
C7 0.0245(11) 0.0339(13) 0.0318(12) 0.0078(10) 0.0078(9) 0.0039(9)
C8 0.0394(15) 0.0441(17) 0.0642(19) -0.0058(14) 0.0176(13) 0.0057(13)
C9 0.0409(17) 0.067(2) 0.078(2) 0.0033(18) 0.0301(16) 0.0164(16)
C10 0.0242(13) 0.072(2) 0.071(2) 0.0238(18) 0.0107(13) 0.0019(14)
C11 0.0343(15) 0.0593(19) 0.0531(17) 0.0073(15) -0.0021(12) -0.0111(13)
C12 0.0305(13) 0.0467(16) 0.0354(13) 0.0013(11) 0.0051(10) -0.0008(11)
C13 0.0235(11) 0.0355(13) 0.0273(11) 0.0069(9) 0.0074(8) 0.0042(9)
C14 0.0389(14) 0.0393(15) 0.0412(14) -0.0031(11) 0.0082(11) -0.0033(11)
C15 0.0582(19) 0.0525(18) 0.0453(16) -0.0057(14) 0.0223(14) 0.0076(15)
C16 0.0358(15) 0.070(2) 0.0477(16) 0.0106(15) 0.0200(12) 0.0076(14)
C17 0.0369(15) 0.061(2) 0.0591(19) 0.0032(15) 0.0159(13) -0.0160(14)
C18 0.0425(15) 0.0415(16) 0.0472(16) -0.0050(12) 0.0135(12) -0.0080(12)
O1 0.0394(10) 0.0254(9) 0.0419(10) -0.0022(7) 0.0000(8) -0.0002(7)
O2 0.0245(8) 0.0370(9) 0.0279(8) 0.0008(7) 0.0036(6) -0.0005(7)
P1 0.0267(3) 0.0246(3) 0.0284(3) 0.0001(2) 0.0014(2) 0.0009(2)

loop_
_atom_type_symbol
_atom_type_description
_atom_type_scat_dispersion_real
_atom_type_scat_dispersion_imag
_atom_type_scat_source
C C 0.0033 0.0016 'International Tables Vol C Tables 4.2.6.8 and 6.1.1.4'
H H 0.0000 0.0000 'International Tables Vol C Tables 4.2.6.8 and 6.1.1.4'
O O 0.0106 0.0060 'International Tables Vol C Tables 4.2.6.8 and 6.1.1.4'
P P 0.1023 0.0942 'International Tables Vol C Tables 4.2.6.8 and 6.1.1.4'

loop_
_geom_angle_atom_site_label_1
_geom_angle_atom_site_label_2
_geom_angle_atom_site_label_3
_geom_angle
_geom_angle_site_symmetry_1
_geom_angle_site_symmetry_3
_geom_angle_publ_flag
C2 C1 C6 119.3(2) . . ?
C2 C1 P1 123.19(17) . . ?
C6 C1 P1 117.49(18) . . ?
C3 C2 C1 120.1(2) . . ?
C3 C2 H2 119.9 . . ?
C1 C2 H2 119.9 . . ?
C2 C3 C4 120.0(2) . . ?
C2 C3 H3 120.0 . . ?
C4 C3 H3 120.0 . . ?
C5 C4 C3 120.5(2) . . ?
C5 C4 H4 119.7 . . ?
C3 C4 H4 119.7 . . ?
C4 C5 C6 119.6(2) . . ?
C4 C5 H5 120.2 . . ?
C6 C5 H5 120.2 . . ?
C5 C6 C1 120.4(2) . . ?
C5 C6 H6 119.8 . . ?
C1 C6 H6 119.8 . . ?
C12 C7 C8 119.9(2) . . ?
C12 C7 P1 122.25(19) . . ?
C8 C7 P1 117.8(2) . . ?
C7 C8 C9 119.3(3) . . ?
C7 C8 H8 120.4 . . ?
C9 C8 H8 120.4 . . ?
C10 C9 C8 120.9(3) . . ?
C10 C9 H9 119.6 . . ?
C8 C9 H9 119.6 . . ?
C9 C10 C11 120.2(3) . . ?
C9 C10 H10 119.9 . . ?
C11 C10 H10 119.9 . . ?
C10 C11 C12 119.8(3) . . ?
C10 C11 H11 120.1 . . ?
C12 C11 H11 120.1 . . ?
C7 C12 C11 119.9(3) . . ?
C7 C12 H12 120.0 . . ?
C11 C12 H12 120.0 . . ?
C18 C13 C14 121.6(2) . . ?
C18 C13 O2 122.4(2) . . ?
C14 C13 O2 115.9(2) . . ?
C13 C14 C15 118.7(3) . . ?
C13 C14 H14 120.6 . . ?
C15 C14 H14 120.6 . . ?
C16 C15 C14 120.6(3) . . ?
C16 C15 H15 119.7 . . ?
C14 C15 H15 119.7 . . ?
C17 C16 C15 119.6(3) . . ?
C17 C16 H16 120.2 . . ?
C15 C16 H16 120.2 . . ?
C16 C17 C18 120.8(3) . . ?
C16 C17 H17 119.6 . . ?
C18 C17 H17 119.6 . . ?
C13 C18 C17 118.7(3) . . ?
C13 C18 H18 120.7 . . ?
C17 C18 H18 120.7 . . ?
C13 O2 P1 123.58(15) . . ?
O1 P1 O2 116.69(10) . . ?
O1 P1 C1 111.32(10) . . ?
O2 P1 C1 105.37(10) . . ?
O1 P1 C7 113.36(11) . . ?
O2 P1 C7 98.52(10) . . ?
C1 P1 C7 110.70(10) . . ?

loop_
_geom_bond_atom_site_label_1
_geom_bond_atom_site_label_2
_geom_bond_distance
_geom_bond_site_symmetry_2
_geom_bond_publ_flag
C1 C2 1.393(3) . ?
C1 C6 1.396(3) . ?
C1 P1 1.798(2) . ?
C2 C3 1.385(3) . ?
C2 H2 0.9500 . ?
C3 C4 1.388(4) . ?
C3 H3 0.9500 . ?
C4 C5 1.381(4) . ?
C4 H4 0.9500 . ?
C5 C6 1.388(4) . ?
C5 H5 0.9500 . ?
C6 H6 0.9500 . ?
C7 C12 1.384(4) . ?
C7 C8 1.387(4) . ?
C7 P1 1.798(2) . ?
C8 C9 1.388(4) . ?
C8 H8 0.9500 . ?
C9 C10 1.366(5) . ?
C9 H9 0.9500 . ?
C10 C11 1.376(5) . ?
C10 H10 0.9500 . ?
C11 C12 1.393(4) . ?
C11 H11 0.9500 . ?
C12 H12 0.9500 . ?
C13 C18 1.370(4) . ?
C13 C14 1.370(4) . ?
C13 O2 1.414(3) . ?
C14 C15 1.388(4) . ?
C14 H14 0.9500 . ?
C15 C16 1.374(5) . ?
C15 H15 0.9500 . ?
C16 C17 1.365(5) . ?
C16 H16 0.9500 . ?
C17 C18 1.390(4) . ?
C17 H17 0.9500 . ?
C18 H18 0.9500 . ?
O1 P1 1.4762(18) . ?
O2 P1 1.5991(17) . ?
